data_4516291
loop_
_publ_author_name
'Herrera-Espa\~na, Angel D.'
'Campillo-Alvarado, Gonzalo'
'Rom\'an-Bravo, Perla'
'Herrera-Ruiz, Dea'
'H\"opfl, Herbert'
'Morales-Rojas, Hugo'

_publ_section_title
;
 Selective Isolation of Polycyclic Aromatic Hydrocarbons by Self-Assembly
 of a Tunable N\\rightarrow B Clathrate
;
_journal_issue 4
_journal_name_full 'Crystal Growth &amp; Design'
_journal_page_first 1572
_journal_paper_doi 10.1021/acs.cgd.5b00219
_journal_volume 15
_journal_year 2015
_chemical_formula_moiety 'C44 H32 B2 N2 O4, C14 H10'
_chemical_formula_sum 'C58 H42 B2 N2 O4'
_chemical_formula_weight 852.55
_space_group_crystal_system monoclinic
_space_group_IT_number 14
_space_group_name_Hall '-P 2ybc'
_space_group_name_H-M_alt 'P 1 21/c 1'
_atom_sites_solution_hydrogens geom
_audit_creation_method SHELXL-2013
_cell_angle_alpha 90
_cell_angle_beta 103.6060(10)
_cell_angle_gamma 90
_cell_formula_units_Z 2
_cell_length_a 7.3455(3)
_cell_length_b 20.4878(9)
_cell_length_c 14.8292(7)
_cell_measurement_reflns_used 4245
_cell_measurement_temperature 298(2)
_cell_measurement_theta_max 25.21
_cell_measurement_theta_min 2.44
_cell_volume 2169.06(17)
_computing_cell_refinement 'Bruker SAINT'
_computing_data_collection 'Bruker APEX2'
_computing_data_reduction 'Bruker SAINT'
_computing_molecular_graphics 'Bruker SHELXTL'
_computing_publication_material 'Bruker SHELXTL'
_computing_structure_refinement 'SHELXL-2013 (Sheldrick, 2013)'
_computing_structure_solution 'SHELXS-97 (Sheldrick, 2008)'
_diffrn_ambient_temperature 298(2)
_diffrn_detector_area_resol_mean 0.83
_diffrn_measured_fraction_theta_full 0.999
_diffrn_measured_fraction_theta_max 0.999
_diffrn_measurement_device_type 'Bruker Smart APEX AXS CCD area detector'
_diffrn_measurement_method 'omega scans'
_diffrn_radiation_type MoK\a
_diffrn_radiation_wavelength 0.71073
_diffrn_reflns_av_R_equivalents 0.0358
_diffrn_reflns_av_unetI/netI 0.0408
_diffrn_reflns_Laue_measured_fraction_full 0.999
_diffrn_reflns_Laue_measured_fraction_max 0.999
_diffrn_reflns_limit_h_max 8
_diffrn_reflns_limit_h_min -8
_diffrn_reflns_limit_k_max 24
_diffrn_reflns_limit_k_min -24
_diffrn_reflns_limit_l_max 17
_diffrn_reflns_limit_l_min -17
_diffrn_reflns_number 12584
_diffrn_reflns_point_group_measured_fraction_full 0.999
_diffrn_reflns_point_group_measured_fraction_max 0.999
_diffrn_reflns_theta_full 25.242
_diffrn_reflns_theta_max 25.361
_diffrn_reflns_theta_min 1.727
_diffrn_source 'sealed tube'
_exptl_absorpt_coefficient_mu 0.081
_exptl_absorpt_correction_type none
_exptl_crystal_colour orange
_exptl_crystal_density_diffrn 1.305
_exptl_crystal_description Prism
_exptl_crystal_F_000 892
_exptl_crystal_size_max 0.455
_exptl_crystal_size_mid 0.148
_exptl_crystal_size_min 0.097
_refine_diff_density_max 0.198
_refine_diff_density_min -0.187
_refine_diff_density_rms 0.054
_refine_ls_extinction_coef 0.0071(10)
_refine_ls_extinction_expression Fc^*^=kFc[1+0.001xFc^2^\l^3^/sin(2\q)]^-1/4^
_refine_ls_extinction_method SHELXL
_refine_ls_goodness_of_fit_ref 1.170
_refine_ls_hydrogen_treatment constr
_refine_ls_matrix_type full
_refine_ls_number_parameters 299
_refine_ls_number_reflns 3964
_refine_ls_number_restraints 0
_refine_ls_restrained_S_all 1.170
_refine_ls_R_factor_all 0.0769
_refine_ls_R_factor_gt 0.0458
_refine_ls_shift/su_max 0.000
_refine_ls_shift/su_mean 0.000
_refine_ls_structure_factor_coef Fsqd
_refine_ls_weighting_details
; 
 w=1/[\s^2^(Fo^2^)+(0.0404P)^2^+0.3790P] 
 where P=(Fo^2^+2Fc^2^)/3 
;
_refine_ls_weighting_scheme calc
_refine_ls_wR_factor_gt 0.0954
_refine_ls_wR_factor_ref 0.1252
_reflns_Friedel_coverage 0.000
_reflns_number_gt 2694
_reflns_number_total 3964
_reflns_threshold_expression 'I > 2\s(I)'
_cod_data_source_file cg5b00219_si_003.cif
_cod_data_source_block 394xyz14_0m
_cod_original_sg_symbol_H-M 'P 21/c'
_cod_database_code 4516291
_shelx_space_group_comment
; 
The symmetry employed for this shelxl refinement is uniquely defined 
by the following loop, which should always be used as a source of 
symmetry information in preference to the above space-group names. 
They are only intended as comments. 
;
_shelx_estimated_absorpt_t_min 0.964
_shelx_estimated_absorpt_t_max 0.992
_shelxl_version_number 2013-2

loop_
_space_group_symop_operation_xyz
'x, y, z'
'-x, y+1/2, -z+1/2'
'-x, -y, -z'
'x, -y-1/2, z-1/2'

loop_
_atom_site_label
_atom_site_type_symbol
_atom_site_fract_x
_atom_site_fract_y
_atom_site_fract_z
_atom_site_U_iso_or_equiv
_atom_site_adp_type
_atom_site_occupancy
_atom_site_site_symmetry_order
_atom_site_calc_flag
_atom_site_refinement_flags_posn
_atom_site_refinement_flags_adp
O1 O 0.26103(19) 0.69482(6) 0.70610(9) 0.0432(4) Uani 1 1 d . .
O2 O 0.0357(2) 0.73729(7) 0.78051(10) 0.0470(4) Uani 1 1 d . .
N1 N 0.1741(2) 0.81252(8) 0.68056(11) 0.0390(4) Uani 1 1 d . .
C1 C 0.1025(3) 0.80156(11) 0.59028(15) 0.0507(6) Uani 1 1 d . .
H1 H 0.0870 0.7587 0.5692 0.061 Uiso 1 1 calc R U
C2 C 0.0512(3) 0.85129(11) 0.52777(15) 0.0537(6) Uani 1 1 d . .
H2 H 0.0038 0.8415 0.4654 0.064 Uiso 1 1 calc R U
C3 C 0.0688(3) 0.91585(10) 0.55595(14) 0.0417(5) Uani 1 1 d . .
C4 C 0.1492(3) 0.92604(11) 0.64867(16) 0.0552(6) Uani 1 1 d . .
H4 H 0.1696 0.9684 0.6712 0.066 Uiso 1 1 calc R U
C5 C 0.1991(3) 0.87458(10) 0.70777(15) 0.0531(6) Uani 1 1 d . .
H5 H 0.2531 0.8832 0.7699 0.064 Uiso 1 1 calc R U
C6 C 0.0045(3) 0.96878(10) 0.48962(15) 0.0465(6) Uani 1 1 d . .
H6 H -0.0335 0.9574 0.4273 0.056 Uiso 1 1 calc R U
C7 C 0.3771(3) 0.77380(9) 0.84395(14) 0.0398(5) Uani 1 1 d . .
C8 C 0.3418(3) 0.78966(10) 0.92915(15) 0.0485(6) Uani 1 1 d . .
H8 H 0.2193 0.7878 0.9360 0.058 Uiso 1 1 calc R U
C9 C 0.4822(4) 0.80806(11) 1.00415(16) 0.0568(6) Uani 1 1 d . .
H9 H 0.4538 0.8184 1.0603 0.068 Uiso 1 1 calc R U
C10 C 0.6633(4) 0.81101(11) 0.99552(17) 0.0622(7) Uani 1 1 d . .
H10 H 0.7583 0.8240 1.0456 0.075 Uiso 1 1 calc R U
C11 C 0.7043(4) 0.79485(12) 0.91305(18) 0.0635(7) Uani 1 1 d . .
H11 H 0.8276 0.7961 0.9073 0.076 Uiso 1 1 calc R U
C12 C 0.5630(3) 0.77674(11) 0.83833(16) 0.0528(6) Uani 1 1 d . .
H12 H 0.5930 0.7662 0.7826 0.063 Uiso 1 1 calc R U
C13 C 0.1138(3) 0.65303(9) 0.69709(13) 0.0387(5) Uani 1 1 d . .
C14 C -0.0205(3) 0.67817(10) 0.74194(13) 0.0400(5) Uani 1 1 d . .
C15 C -0.1807(3) 0.64568(10) 0.74267(15) 0.0473(6) Uani 1 1 d . .
H15 H -0.2660 0.6624 0.7742 0.057 Uiso 1 1 calc R U
C16 C -0.2153(3) 0.58555(11) 0.69418(15) 0.0480(6) Uani 1 1 d . .
C17 C -0.0801(3) 0.55989(10) 0.64918(15) 0.0473(6) Uani 1 1 d . .
C18 C 0.0882(3) 0.59521(10) 0.65182(14) 0.0450(6) Uani 1 1 d . .
H18 H 0.1783 0.5789 0.6231 0.054 Uiso 1 1 calc R U
C19 C -0.1205(4) 0.50051(11) 0.59999(16) 0.0630(7) Uani 1 1 d . .
H19 H -0.0316 0.4819 0.5724 0.076 Uiso 1 1 calc R U
C20 C -0.2900(5) 0.47010(13) 0.59260(19) 0.0741(9) Uani 1 1 d . .
H20 H -0.3162 0.4318 0.5584 0.089 Uiso 1 1 calc R U
C21 C -0.4225(4) 0.49583(14) 0.6355(2) 0.0767(9) Uani 1 1 d . .
H21 H -0.5370 0.4748 0.6296 0.092 Uiso 1 1 calc R U
C22 C -0.3861(3) 0.55150(12) 0.68593(17) 0.0627(7) Uani 1 1 d . .
H22 H -0.4750 0.5676 0.7157 0.075 Uiso 1 1 calc R U
C23 C 0.6885(4) 0.95897(15) 0.68000(19) 0.0708(8) Uani 1 1 d . .
H23 H 0.7310 0.9894 0.7268 0.085 Uiso 1 1 calc R U
C24 C 0.5931(3) 0.98073(12) 0.59052(17) 0.0563(6) Uani 1 1 d . .
C25 C 0.5323(3) 0.93283(12) 0.51975(18) 0.0553(6) Uani 1 1 d . .
C26 C 0.5683(4) 0.86619(12) 0.5427(2) 0.0684(7) Uani 1 1 d . .
H26 H 0.5295 0.8346 0.4972 0.082 Uiso 1 1 calc R U
C27 C 0.6569(4) 0.84761(14) 0.6285(2) 0.0765(8) Uani 1 1 d . .
H27 H 0.6777 0.8035 0.6420 0.092 Uiso 1 1 calc R U
C28 C 0.7185(4) 0.89453(15) 0.6982(2) 0.0763(8) Uani 1 1 d . .
H28 H 0.7806 0.8812 0.7574 0.092 Uiso 1 1 calc R U
C29 C 0.4416(3) 0.95354(12) 0.43172(18) 0.0606(7) Uani 1 1 d . .
H29 H 0.4021 0.9224 0.3856 0.073 Uiso 1 1 calc R U
B1 B 0.2165(3) 0.75243(11) 0.75693(17) 0.0412(6) Uani 1 1 d . .

loop_
_atom_site_aniso_label
_atom_site_aniso_U_11
_atom_site_aniso_U_22
_atom_site_aniso_U_33
_atom_site_aniso_U_23
_atom_site_aniso_U_13
_atom_site_aniso_U_12
O1 0.0455(9) 0.0371(8) 0.0465(9) -0.0050(7) 0.0098(7) -0.0040(7)
O2 0.0518(9) 0.0415(8) 0.0493(9) -0.0061(7) 0.0150(7) -0.0038(7)
N1 0.0444(10) 0.0355(10) 0.0339(10) -0.0021(8) 0.0027(8) -0.0015(8)
C1 0.0699(16) 0.0388(12) 0.0385(13) -0.0052(10) 0.0030(12) -0.0038(11)
C2 0.0741(17) 0.0466(14) 0.0342(12) -0.0011(11) 0.0005(12) -0.0022(12)
C3 0.0420(12) 0.0420(12) 0.0394(12) 0.0032(10) 0.0063(10) -0.0008(10)
C4 0.0758(17) 0.0347(12) 0.0454(14) -0.0032(11) -0.0051(12) 0.0004(12)
C5 0.0746(17) 0.0384(13) 0.0367(13) -0.0037(10) -0.0061(12) 0.0012(11)
C6 0.0499(13) 0.0481(12) 0.0381(12) 0.0047(11) 0.0037(10) -0.0010(12)
C7 0.0504(14) 0.0295(11) 0.0371(12) 0.0048(9) 0.0054(10) 0.0012(9)
C8 0.0557(14) 0.0481(13) 0.0399(13) 0.0021(10) 0.0074(11) 0.0059(11)
C9 0.0747(18) 0.0519(14) 0.0386(13) -0.0049(11) 0.0026(13) 0.0121(13)
C10 0.0710(18) 0.0535(15) 0.0480(15) -0.0050(12) -0.0140(14) -0.0004(13)
C11 0.0516(15) 0.0734(18) 0.0589(17) 0.0002(14) -0.0002(13) -0.0037(13)
C12 0.0565(15) 0.0580(15) 0.0422(13) 0.0004(11) 0.0081(12) -0.0027(12)
C13 0.0430(12) 0.0344(11) 0.0345(11) 0.0060(9) 0.0008(10) 0.0017(10)
C14 0.0469(13) 0.0349(11) 0.0347(11) 0.0034(9) 0.0027(10) 0.0006(10)
C15 0.0459(13) 0.0490(14) 0.0454(13) 0.0069(11) 0.0077(11) -0.0033(11)
C16 0.0507(14) 0.0442(13) 0.0419(13) 0.0127(10) -0.0040(11) -0.0054(11)
C17 0.0598(15) 0.0341(12) 0.0399(13) 0.0081(10) -0.0044(11) -0.0025(11)
C18 0.0522(14) 0.0379(12) 0.0415(13) 0.0008(10) 0.0039(11) 0.0044(10)
C19 0.090(2) 0.0409(13) 0.0500(15) 0.0032(11) -0.0006(14) -0.0088(14)
C20 0.103(2) 0.0448(15) 0.0573(17) 0.0080(13) -0.0149(17) -0.0260(16)
C21 0.080(2) 0.0673(19) 0.0679(19) 0.0178(16) -0.0128(17) -0.0292(16)
C22 0.0567(16) 0.0610(16) 0.0618(16) 0.0179(13) -0.0033(13) -0.0130(13)
C23 0.0706(18) 0.078(2) 0.0645(18) -0.0126(15) 0.0167(15) -0.0165(15)
C24 0.0527(15) 0.0581(16) 0.0625(16) -0.0127(13) 0.0224(13) -0.0137(12)
C25 0.0569(15) 0.0516(15) 0.0640(17) -0.0106(13) 0.0279(14) -0.0135(12)
C26 0.0809(19) 0.0524(16) 0.080(2) -0.0076(15) 0.0343(17) -0.0099(14)
C27 0.090(2) 0.0608(18) 0.087(2) 0.0014(17) 0.0380(19) -0.0025(16)
C28 0.078(2) 0.079(2) 0.074(2) 0.0085(17) 0.0220(16) -0.0042(17)
C29 0.0687(17) 0.0535(15) 0.0651(18) -0.0207(13) 0.0269(15) -0.0188(13)
B1 0.0463(15) 0.0373(13) 0.0393(14) 0.0013(11) 0.0085(12) 0.0001(11)

loop_
_atom_type_symbol
_atom_type_description
_atom_type_scat_dispersion_real
_atom_type_scat_dispersion_imag
_atom_type_scat_source
C C 0.0033 0.0016 'International Tables Vol C Tables 4.2.6.8 and 6.1.1.4'
H H 0.0000 0.0000 'International Tables Vol C Tables 4.2.6.8 and 6.1.1.4'
B B 0.0013 0.0007 'International Tables Vol C Tables 4.2.6.8 and 6.1.1.4'
N N 0.0061 0.0033 'International Tables Vol C Tables 4.2.6.8 and 6.1.1.4'
O O 0.0106 0.0060 'International Tables Vol C Tables 4.2.6.8 and 6.1.1.4'

loop_
_geom_angle_atom_site_label_1
_geom_angle_atom_site_label_2
_geom_angle_atom_site_label_3
_geom_angle
_geom_angle_site_symmetry_1
_geom_angle_site_symmetry_3
C13 O1 B1 106.63(16) . .
C14 O2 B1 106.68(16) . .
C5 N1 C1 117.20(18) . .
C5 N1 B1 120.84(17) . .
C1 N1 B1 121.83(17) . .
N1 C1 C2 122.2(2) . .
N1 C1 H1 118.9 . .
C2 C1 H1 118.9 . .
C1 C2 C3 121.0(2) . .
C1 C2 H2 119.5 . .
C3 C2 H2 119.5 . .
C4 C3 C2 115.68(19) . .
C4 C3 C6 123.51(19) . .
C2 C3 C6 120.80(19) . .
C5 C4 C3 120.7(2) . .
C5 C4 H4 119.6 . .
C3 C4 H4 119.6 . .
N1 C5 C4 123.0(2) . .
N1 C5 H5 118.5 . .
C4 C5 H5 118.5 . .
C6 C6 C3 125.9(3) 3_576 .
C6 C6 H6 117.1 3_576 .
C3 C6 H6 117.1 . .
C8 C7 C12 116.2(2) . .
C8 C7 B1 122.8(2) . .
C12 C7 B1 121.02(19) . .
C9 C8 C7 122.3(2) . .
C9 C8 H8 118.9 . .
C7 C8 H8 118.9 . .
C10 C9 C8 119.7(2) . .
C10 C9 H9 120.1 . .
C8 C9 H9 120.1 . .
C11 C10 C9 119.8(2) . .
C11 C10 H10 120.1 . .
C9 C10 H10 120.1 . .
C10 C11 C12 120.1(2) . .
C10 C11 H11 119.9 . .
C12 C11 H11 119.9 . .
C11 C12 C7 121.9(2) . .
C11 C12 H12 119.1 . .
C7 C12 H12 119.1 . .
C18 C13 O1 127.88(19) . .
C18 C13 C14 121.5(2) . .
O1 C13 C14 110.59(17) . .
C15 C14 O2 127.8(2) . .
C15 C14 C13 121.98(19) . .
O2 C14 C13 110.26(17) . .
C14 C15 C16 118.4(2) . .
C14 C15 H15 120.8 . .
C16 C15 H15 120.8 . .
C22 C16 C15 121.4(2) . .
C22 C16 C17 118.7(2) . .
C15 C16 C17 119.8(2) . .
C19 C17 C16 118.4(2) . .
C19 C17 C18 121.8(2) . .
C16 C17 C18 119.8(2) . .
C13 C18 C17 118.5(2) . .
C13 C18 H18 120.8 . .
C17 C18 H18 120.8 . .
C20 C19 C17 120.5(3) . .
C20 C19 H19 119.7 . .
C17 C19 H19 119.7 . .
C19 C20 C21 120.8(3) . .
C19 C20 H20 119.6 . .
C21 C20 H20 119.6 . .
C22 C21 C20 120.3(3) . .
C22 C21 H21 119.9 . .
C20 C21 H21 119.9 . .
C21 C22 C16 121.2(3) . .
C21 C22 H22 119.4 . .
C16 C22 H22 119.4 . .
C28 C23 C24 120.9(3) . .
C28 C23 H23 119.5 . .
C24 C23 H23 119.5 . .
C29 C24 C23 123.1(2) 3_676 .
C29 C24 C25 118.8(2) 3_676 .
C23 C24 C25 118.1(2) . .
C29 C25 C26 122.9(2) . .
C29 C25 C24 118.6(2) . .
C26 C25 C24 118.5(3) . .
C27 C26 C25 121.5(3) . .
C27 C26 H26 119.2 . .
C25 C26 H26 119.2 . .
C26 C27 C28 120.3(3) . .
C26 C27 H27 119.9 . .
C28 C27 H27 119.9 . .
C23 C28 C27 120.7(3) . .
C23 C28 H28 119.7 . .
C27 C28 H28 119.7 . .
C25 C29 C24 122.6(2) . 3_676
C25 C29 H29 118.7 . .
C24 C29 H29 118.7 3_676 .
O1 B1 O2 105.73(16) . .
O1 B1 C7 114.98(18) . .
O2 B1 C7 113.61(18) . .
O1 B1 N1 105.91(16) . .
O2 B1 N1 106.41(16) . .
C7 B1 N1 109.58(16) . .

loop_
_geom_bond_atom_site_label_1
_geom_bond_atom_site_label_2
_geom_bond_distance
_geom_bond_site_symmetry_2
O1 C13 1.361(2) .
O1 B1 1.478(3) .
O2 C14 1.362(2) .
O2 B1 1.483(3) .
N1 C5 1.334(2) .
N1 C1 1.337(2) .
N1 B1 1.652(3) .
C1 C2 1.369(3) .
C1 H1 0.9300 .
C2 C3 1.384(3) .
C2 H2 0.9300 .
C3 C4 1.379(3) .
C3 C6 1.466(3) .
C4 C5 1.365(3) .
C4 H4 0.9300 .
C5 H5 0.9300 .
C6 C6 1.321(4) 3_576
C6 H6 0.9300 .
C7 C8 1.387(3) .
C7 C12 1.388(3) .
C7 B1 1.591(3) .
C8 C9 1.379(3) .
C8 H8 0.9300 .
C9 C10 1.368(3) .
C9 H9 0.9300 .
C10 C11 1.367(3) .
C10 H10 0.9300 .
C11 C12 1.379(3) .
C11 H11 0.9300 .
C12 H12 0.9300 .
C13 C18 1.353(3) .
C13 C14 1.410(3) .
C14 C15 1.354(3) .
C15 C16 1.419(3) .
C15 H15 0.9300 .
C16 C22 1.415(3) .
C16 C17 1.421(3) .
C17 C19 1.414(3) .
C17 C18 1.425(3) .
C18 H18 0.9300 .
C19 C20 1.373(4) .
C19 H19 0.9300 .
C20 C21 1.386(4) .
C20 H20 0.9300 .
C21 C22 1.356(4) .
C21 H21 0.9300 .
C22 H22 0.9300 .
C23 C28 1.355(4) .
C23 C24 1.419(3) .
C23 H23 0.9300 .
C24 C29 1.396(3) 3_676
C24 C25 1.429(3) .
C25 C29 1.385(3) .
C25 C26 1.417(3) .
C26 C27 1.341(4) .
C26 H26 0.9300 .
C27 C28 1.406(4) .
C27 H27 0.9300 .
C28 H28 0.9300 .
C29 C24 1.396(3) 3_676
C29 H29 0.9300 .

loop_
_geom_torsion_atom_site_label_1
_geom_torsion_atom_site_label_2
_geom_torsion_atom_site_label_3
_geom_torsion_atom_site_label_4
_geom_torsion
_geom_torsion_site_symmetry_1
_geom_torsion_site_symmetry_4
C5 N1 C1 C2 -1.8(3) . .
B1 N1 C1 C2 174.0(2) . .
N1 C1 C2 C3 -1.0(4) . .
C1 C2 C3 C4 3.3(3) . .
C1 C2 C3 C6 -176.7(2) . .
C2 C3 C4 C5 -2.7(3) . .
C6 C3 C4 C5 177.2(2) . .
C1 N1 C5 C4 2.4(3) . .
B1 N1 C5 C4 -173.5(2) . .
C3 C4 C5 N1 0.0(4) . .
C4 C3 C6 C6 -7.8(4) . 3_576
C2 C3 C6 C6 172.2(3) . 3_576
C12 C7 C8 C9 0.7(3) . .
B1 C7 C8 C9 179.9(2) . .
C7 C8 C9 C10 0.0(3) . .
C8 C9 C10 C11 -0.9(4) . .
C9 C10 C11 C12 1.1(4) . .
C10 C11 C12 C7 -0.5(4) . .
C8 C7 C12 C11 -0.4(3) . .
B1 C7 C12 C11 -179.7(2) . .
B1 O1 C13 C18 176.8(2) . .
B1 O1 C13 C14 -2.4(2) . .
B1 O2 C14 C15 -177.6(2) . .
B1 O2 C14 C13 1.6(2) . .
C18 C13 C14 C15 0.5(3) . .
O1 C13 C14 C15 179.80(18) . .
C18 C13 C14 O2 -178.73(18) . .
O1 C13 C14 O2 0.5(2) . .
O2 C14 C15 C16 177.17(18) . .
C13 C14 C15 C16 -1.9(3) . .
C14 C15 C16 C22 -175.0(2) . .
C14 C15 C16 C17 2.1(3) . .
C22 C16 C17 C19 -1.5(3) . .
C15 C16 C17 C19 -178.79(19) . .
C22 C16 C17 C18 176.30(19) . .
C15 C16 C17 C18 -1.0(3) . .
O1 C13 C18 C17 -178.43(18) . .
C14 C13 C18 C17 0.7(3) . .
C19 C17 C18 C13 177.29(19) . .
C16 C17 C18 C13 -0.5(3) . .
C16 C17 C19 C20 2.9(3) . .
C18 C17 C19 C20 -174.9(2) . .
C17 C19 C20 C21 -2.0(4) . .
C19 C20 C21 C22 -0.3(4) . .
C20 C21 C22 C16 1.7(4) . .
C15 C16 C22 C21 176.5(2) . .
C17 C16 C22 C21 -0.7(3) . .
C28 C23 C24 C29 179.9(3) . 3_676
C28 C23 C24 C25 -1.0(4) . .
C29 C24 C25 C29 0.1(4) 3_676 .
C23 C24 C25 C29 -179.0(2) . .
C29 C24 C25 C26 179.9(2) 3_676 .
C23 C24 C25 C26 0.8(3) . .
C29 C25 C26 C27 179.8(2) . .
C24 C25 C26 C27 0.1(4) . .
C25 C26 C27 C28 -0.6(4) . .
C24 C23 C28 C27 0.5(4) . .
C26 C27 C28 C23 0.4(4) . .
C26 C25 C29 C24 -179.8(2) . 3_676
C24 C25 C29 C24 -0.1(4) . 3_676
C13 O1 B1 O2 3.3(2) . .
C13 O1 B1 C7 129.48(18) . .
C13 O1 B1 N1 -109.37(17) . .
C14 O2 B1 O1 -3.0(2) . .
C14 O2 B1 C7 -130.01(18) . .
C14 O2 B1 N1 109.33(17) . .
C8 C7 B1 O1 -134.5(2) . .
C12 C7 B1 O1 44.7(3) . .
C8 C7 B1 O2 -12.5(3) . .
C12 C7 B1 O2 166.70(18) . .
C8 C7 B1 N1 106.4(2) . .
C12 C7 B1 N1 -74.4(2) . .
C5 N1 B1 O1 -154.26(19) . .
C1 N1 B1 O1 30.0(3) . .
C5 N1 B1 O2 93.5(2) . .
C1 N1 B1 O2 -82.2(2) . .
C5 N1 B1 C7 -29.7(3) . .
C1 N1 B1 C7 154.61(19) . .
